data_4325212
loop_
_publ_author_name
'Ramachandran Azhakar'
'Sankaranarayana Pillai Sarish'
'Herbert W. Roesky'
'Jakob Hey'
'Dietmar Stalke'

_publ_contact_author 'Prof. Dr. D. Stalke'
_publ_contact_author_email dstalke@chemie.uni-goettingen.de
_publ_section_title
;
 Syntheses of Group 7 Metal Carbonyl Complexes with a Stable
 N-Heterocyclic Chlorosilylene
;
_journal_name_full 'Inorganic Chemistry'
_journal_page_first 5039
_journal_page_last 5043
_journal_paper_doi 10.1021/ic2003035
_journal_volume 50
_journal_year 2011
_chemical_formula_moiety 'C48 H69 Cl3 N6 O3 Re Si3, C7 H8, C5 O5 Re'
_chemical_formula_sum 'C60 H77 Cl3 N6 O8 Re2 Si3'
_chemical_formula_weight 1573.32
_chemical_name_systematic
; 
 ? 
;
_space_group_IT_number 14
_symmetry_cell_setting monoclinic
_symmetry_space_group_name_Hall '-P 2yn'
_symmetry_space_group_name_H-M 'P 1 21/n 1'
_atom_sites_solution_hydrogens geom
_atom_sites_solution_primary direct
_atom_sites_solution_secondary difmap
_audit_creation_method SHELXL-97
_cell_angle_alpha 90.00
_cell_angle_beta 90.4560(10)
_cell_angle_gamma 90.00
_cell_formula_units_Z 4
_cell_length_a 12.4470(4)
_cell_length_b 37.8010(13)
_cell_length_c 14.4401(5)
_cell_measurement_reflns_used 9980
_cell_measurement_temperature 100(2)
_cell_measurement_theta_max 26.623
_cell_measurement_theta_min 2.155
_cell_volume 6794.0(4)
_computing_cell_refinement 'SAINT V7.68A'
_computing_data_collection 'APEX2 v.2010.11'
_computing_data_reduction 'SAINT V7.68A'
_computing_molecular_graphics 'XP in SHELXTL Version 2008/3'
_computing_publication_material 'XP in SHELXTL Version 2008/3'
_computing_structure_refinement 'SHELXL-97 (Sheldrick, 2008)'
_computing_structure_solution 'SHELXS-97 (Sheldrick, 2008)'
_diffrn_ambient_temperature 100(2)
_diffrn_measured_fraction_theta_full 0.999
_diffrn_measured_fraction_theta_max 0.999
_diffrn_measurement_device_type 'Bruker Smart APEX II with D8 goniometer'
_diffrn_measurement_method 'omega scans and phi scans'
_diffrn_radiation_monochromator 'INCOATEC mirror optics'
_diffrn_radiation_source 'INCOATEC I\mS Mo Microfocus Source'
_diffrn_radiation_type MoK\a
_diffrn_radiation_wavelength 0.71073
_diffrn_reflns_av_R_equivalents 0.0509
_diffrn_reflns_av_sigmaI/netI 0.0201
_diffrn_reflns_limit_h_max 15
_diffrn_reflns_limit_h_min -15
_diffrn_reflns_limit_k_max 47
_diffrn_reflns_limit_k_min -47
_diffrn_reflns_limit_l_max 18
_diffrn_reflns_limit_l_min -18
_diffrn_reflns_number 272786
_diffrn_reflns_theta_full 26.74
_diffrn_reflns_theta_max 26.74
_diffrn_reflns_theta_min 1.08
_exptl_absorpt_coefficient_mu 3.785
_exptl_absorpt_correction_T_max 1.0000
_exptl_absorpt_correction_T_min 0.8262
_exptl_absorpt_correction_type multi-scan
_exptl_absorpt_process_details 'SADABS 2008/2'
_exptl_crystal_colour yellow
_exptl_crystal_density_diffrn 1.538
_exptl_crystal_description needle
_exptl_crystal_F_000 3144
_exptl_crystal_size_max 0.21
_exptl_crystal_size_mid 0.09
_exptl_crystal_size_min 0.06
_refine_diff_density_max 3.867
_refine_diff_density_min -1.939
_refine_diff_density_rms 0.137
_refine_ls_extinction_method none
_refine_ls_goodness_of_fit_ref 1.299
_refine_ls_hydrogen_treatment constr
_refine_ls_matrix_type full
_refine_ls_number_parameters 818
_refine_ls_number_reflns 14417
_refine_ls_number_restraints 119
_refine_ls_restrained_S_all 1.295
_refine_ls_R_factor_all 0.0536
_refine_ls_R_factor_gt 0.0484
_refine_ls_shift/su_max 0.001
_refine_ls_shift/su_mean 0.000
_refine_ls_structure_factor_coef Fsqd
_refine_ls_weighting_details 'calc w=1/[\s^2^(Fo^2^)+(0.0166P)^2^+54.0202P] where P=(Fo^2^+2Fc^2^)/3'
_refine_ls_weighting_scheme calc
_refine_ls_wR_factor_gt 0.1074
_refine_ls_wR_factor_ref 0.1093
_reflns_number_gt 13147
_reflns_number_total 14417
_reflns_threshold_expression >2sigma(I)
_cod_data_source_file ic2003035_si_002.cif
_cod_data_source_block p21n
_cod_original_sg_symbol_H-M 'P 21/n'
_cod_database_code 4325212

loop_
_symmetry_equiv_pos_as_xyz
'x, y, z'
'-x+1/2, y+1/2, -z+1/2'
'-x, -y, -z'
'x-1/2, -y-1/2, z-1/2'

loop_
_atom_site_label
_atom_site_type_symbol
_atom_site_fract_x
_atom_site_fract_y
_atom_site_fract_z
_atom_site_U_iso_or_equiv
_atom_site_adp_type
_atom_site_occupancy
_atom_site_symmetry_multiplicity
_atom_site_calc_flag
_atom_site_refinement_flags
_atom_site_disorder_assembly
_atom_site_disorder_group
C1 C 0.3948(5) 0.19223(18) 0.1407(5) 0.0313(14) Uani 1 1 d . . .
C2 C 0.4055(7) 0.2068(2) 0.0538(6) 0.050(2) Uani 1 1 d . . .
H2 H 0.4613 0.1990 0.0142 0.060 Uiso 1 1 calc R . .
C3 C 0.2542(7) 0.2441(2) 0.0804(7) 0.057(2) Uani 1 1 d . . .
H3 H 0.2053 0.2617 0.0591 0.068 Uiso 1 1 calc R . .
C4 C 0.3345(8) 0.2329(3) 0.0242(7) 0.067(3) Uani 1 1 d . . .
H4 H 0.3420 0.2429 -0.0357 0.080 Uiso 1 1 calc R . .
C5 C 0.2436(7) 0.2303(2) 0.1674(7) 0.055(2) Uani 1 1 d . . .
H5 H 0.1883 0.2386 0.2068 0.066 Uiso 1 1 calc R . .
C6 C 0.3138(7) 0.2043(2) 0.1980(6) 0.049(2) Uani 1 1 d . . .
H6 H 0.3064 0.1946 0.2584 0.059 Uiso 1 1 calc R . .
C7 C 0.4688(5) 0.16274(18) 0.1680(5) 0.0308(14) Uani 1 1 d . . .
C8 C 0.3618(5) 0.1104(2) 0.1034(6) 0.0424(19) Uani 1 1 d U . .
C9 C 0.2664(7) 0.1143(3) 0.1674(7) 0.069(3) Uani 1 1 d . . .
H9A H 0.2898 0.1103 0.2316 0.103 Uiso 1 1 calc R . .
H9B H 0.2112 0.0969 0.1506 0.103 Uiso 1 1 calc R . .
H9C H 0.2367 0.1382 0.1616 0.103 Uiso 1 1 calc R . .
C10 C 0.3328(9) 0.1233(3) 0.0064(7) 0.077(3) Uani 1 1 d . . .
H10A H 0.3004 0.1468 0.0103 0.116 Uiso 1 1 calc R . .
H10B H 0.2815 0.1068 -0.0221 0.116 Uiso 1 1 calc R . .
H10C H 0.3979 0.1244 -0.0312 0.116 Uiso 1 1 calc R . .
C11 C 0.3902(8) 0.0718(3) 0.1009(11) 0.096(5) Uani 1 1 d U . .
H11A H 0.4115 0.0640 0.1631 0.144 Uiso 1 1 calc R . .
H11B H 0.4499 0.0681 0.0581 0.144 Uiso 1 1 calc R . .
H11C H 0.3278 0.0581 0.0799 0.144 Uiso 1 1 calc R . .
C12 C 0.6120(6) 0.1957(2) 0.2619(6) 0.047(2) Uani 1 1 d . . .
C13 C 0.5269(14) 0.2166(4) 0.3114(12) 0.0494(17) Uani 0.532(8) 1 d P A 1
H13A H 0.5608 0.2316 0.3586 0.074 Uiso 0.532(8) 1 calc PR A 1
H13B H 0.4765 0.2003 0.3411 0.074 Uiso 0.532(8) 1 calc PR A 1
H13C H 0.4881 0.2315 0.2667 0.074 Uiso 0.532(8) 1 calc PR A 1
C14 C 0.6792(13) 0.1751(4) 0.3413(11) 0.0494(17) Uani 0.532(8) 1 d P A 1
H14A H 0.7285 0.1582 0.3124 0.074 Uiso 0.532(8) 1 calc PR A 1
H14B H 0.6295 0.1623 0.3816 0.074 Uiso 0.532(8) 1 calc PR A 1
H14C H 0.7204 0.1922 0.3782 0.074 Uiso 0.532(8) 1 calc PR A 1
C15 C 0.6803(13) 0.2125(4) 0.1982(11) 0.0494(17) Uani 0.532(8) 1 d P A 1
H15A H 0.7362 0.1959 0.1786 0.074 Uiso 0.532(8) 1 calc PR A 1
H15B H 0.7139 0.2331 0.2276 0.074 Uiso 0.532(8) 1 calc PR A 1
H15C H 0.6384 0.2201 0.1441 0.074 Uiso 0.532(8) 1 calc PR A 1
C13' C 0.5620(16) 0.2024(5) 0.3550(13) 0.0494(17) Uani 0.468(8) 1 d P A 2
H13D H 0.5937 0.2237 0.3826 0.074 Uiso 0.468(8) 1 calc PR A 2
H13E H 0.5754 0.1821 0.3957 0.074 Uiso 0.468(8) 1 calc PR A 2
H13F H 0.4844 0.2058 0.3472 0.074 Uiso 0.468(8) 1 calc PR A 2
C14' C 0.7340(15) 0.1927(5) 0.2693(13) 0.0494(17) Uani 0.468(8) 1 d P A 2
H14D H 0.7653 0.1947 0.2074 0.074 Uiso 0.468(8) 1 calc PR A 2
H14E H 0.7533 0.1698 0.2964 0.074 Uiso 0.468(8) 1 calc PR A 2
H14F H 0.7618 0.2117 0.3088 0.074 Uiso 0.468(8) 1 calc PR A 2
C15' C 0.5983(15) 0.2335(4) 0.2045(13) 0.0494(17) Uani 0.468(8) 1 d P A 2
H15D H 0.6407 0.2520 0.2353 0.074 Uiso 0.468(8) 1 calc PR A 2
H15E H 0.5224 0.2405 0.2034 0.074 Uiso 0.468(8) 1 calc PR A 2
H15F H 0.6236 0.2305 0.1409 0.074 Uiso 0.468(8) 1 calc PR A 2
C16 C 0.8872(5) 0.14076(18) -0.2717(5) 0.0330(15) Uani 1 1 d . . .
C17 C 0.7897(6) 0.1508(2) -0.3106(5) 0.0382(16) Uani 1 1 d . . .
H17 H 0.7251 0.1481 -0.2767 0.046 Uiso 1 1 calc R . .
C18 C 0.7871(7) 0.1646(2) -0.3992(6) 0.050(2) Uani 1 1 d . . .
H18 H 0.7203 0.1712 -0.4264 0.060 Uiso 1 1 calc R . .
C19 C 0.8796(8) 0.1691(2) -0.4481(6) 0.054(2) Uani 1 1 d . . .
H19 H 0.8769 0.1790 -0.5085 0.065 Uiso 1 1 calc R . .
C20 C 0.9768(7) 0.1591(2) -0.4100(6) 0.051(2) Uani 1 1 d . . .
H20 H 1.0410 0.1623 -0.4441 0.062 Uiso 1 1 calc R . .
C21 C 0.9814(6) 0.1445(2) -0.3222(6) 0.0420(18) Uani 1 1 d . . .
H21 H 1.0482 0.1371 -0.2966 0.050 Uiso 1 1 calc R . .
C22 C 0.8906(5) 0.12618(17) -0.1755(5) 0.0284(14) Uani 1 1 d . . .
C23 C 0.9519(6) 0.18072(19) -0.0852(6) 0.0388(17) Uani 1 1 d . . .
C24 C 0.9503(7) 0.1883(2) 0.0176(6) 0.050(2) Uani 1 1 d . . .
H24A H 0.8764 0.1866 0.0401 0.075 Uiso 1 1 calc R . .
H24B H 0.9779 0.2122 0.0290 0.075 Uiso 1 1 calc R . .
H24C H 0.9955 0.1711 0.0502 0.075 Uiso 1 1 calc R . .
C25 C 0.8812(7) 0.2077(2) -0.1375(6) 0.047(2) Uani 1 1 d . . .
H25A H 0.8897 0.2044 -0.2044 0.071 Uiso 1 1 calc R . .
H25B H 0.9032 0.2318 -0.1205 0.071 Uiso 1 1 calc R . .
H25C H 0.8058 0.2041 -0.1210 0.071 Uiso 1 1 calc R . .
C26 C 1.0686(6) 0.1827(2) -0.1184(6) 0.047(2) Uani 1 1 d . . .
H26A H 1.1114 0.1644 -0.0872 0.070 Uiso 1 1 calc R . .
H26B H 1.0984 0.2061 -0.1037 0.070 Uiso 1 1 calc R . .
H26C H 1.0706 0.1789 -0.1855 0.070 Uiso 1 1 calc R . .
C27 C 0.8567(6) 0.06078(18) -0.2076(5) 0.0349(15) Uani 1 1 d . . .
C28 C 0.7590(8) 0.0632(2) -0.2717(6) 0.052(2) Uani 1 1 d . . .
H28A H 0.6963 0.0708 -0.2361 0.078 Uiso 1 1 calc R . .
H28B H 0.7447 0.0399 -0.2991 0.078 Uiso 1 1 calc R . .
H28C H 0.7731 0.0803 -0.3209 0.078 Uiso 1 1 calc R . .
C29 C 0.9595(8) 0.0551(2) -0.2637(6) 0.056(2) Uani 1 1 d . . .
H29A H 0.9683 0.0747 -0.3075 0.084 Uiso 1 1 calc R . .
H29B H 0.9543 0.0328 -0.2978 0.084 Uiso 1 1 calc R . .
H29C H 1.0216 0.0543 -0.2215 0.084 Uiso 1 1 calc R . .
C30 C 0.8431(6) 0.02971(18) -0.1424(5) 0.0363(16) Uani 1 1 d . . .
H30A H 0.9034 0.0291 -0.0983 0.054 Uiso 1 1 calc R . .
H30B H 0.8416 0.0077 -0.1781 0.054 Uiso 1 1 calc R . .
H30C H 0.7756 0.0323 -0.1085 0.054 Uiso 1 1 calc R . .
C31 C 0.7312(5) 0.00353(18) 0.3929(4) 0.0281(13) Uani 1 1 d . . .
C32 C 0.7685(6) -0.03004(19) 0.4150(5) 0.0344(15) Uani 1 1 d . . .
H32 H 0.8144 -0.0423 0.3737 0.041 Uiso 1 1 calc R . .
C33 C 0.7383(7) -0.0456(2) 0.4977(5) 0.0433(18) Uani 1 1 d . . .
H33 H 0.7628 -0.0687 0.5127 0.052 Uiso 1 1 calc R . .
C34 C 0.6731(7) -0.0278(2) 0.5582(5) 0.046(2) Uani 1 1 d . . .
H34 H 0.6533 -0.0387 0.6149 0.055 Uiso 1 1 calc R . .
C35 C 0.6361(6) 0.0057(2) 0.5374(5) 0.0421(18) Uani 1 1 d . . .
H35 H 0.5911 0.0179 0.5797 0.051 Uiso 1 1 calc R . .
C36 C 0.6649(6) 0.0217(2) 0.4544(5) 0.0348(15) Uani 1 1 d . . .
H36 H 0.6397 0.0447 0.4397 0.042 Uiso 1 1 calc R . .
C37 C 0.7591(5) 0.02069(16) 0.3035(4) 0.0246(13) Uani 1 1 d . . .
C38 C 0.6340(5) -0.01204(17) 0.1915(4) 0.0276(13) Uani 1 1 d . . .
C39 C 0.5371(6) -0.0147(2) 0.2543(5) 0.0426(18) Uani 1 1 d . . .
H39A H 0.5601 -0.0230 0.3157 0.064 Uiso 1 1 calc R . .
H39B H 0.4853 -0.0315 0.2278 0.064 Uiso 1 1 calc R . .
H39C H 0.5033 0.0086 0.2599 0.064 Uiso 1 1 calc R . .
C40 C 0.6921(7) -0.04759(19) 0.1860(5) 0.0413(18) Uani 1 1 d . . .
H40A H 0.7531 -0.0456 0.1437 0.062 Uiso 1 1 calc R . .
H40B H 0.6423 -0.0657 0.1629 0.062 Uiso 1 1 calc R . .
H40C H 0.7182 -0.0543 0.2477 0.062 Uiso 1 1 calc R . .
C41 C 0.5981(6) -0.00142(18) 0.0934(5) 0.0323(15) Uani 1 1 d . . .
H41A H 0.5623 0.0217 0.0955 0.049 Uiso 1 1 calc R . .
H41B H 0.5480 -0.0192 0.0690 0.049 Uiso 1 1 calc R . .
H41C H 0.6609 0.0000 0.0532 0.049 Uiso 1 1 calc R . .
C42 C 0.9173(5) 0.06012(18) 0.3540(5) 0.0310(14) Uani 1 1 d . . .
C43 C 0.9528(6) 0.0342(2) 0.4296(5) 0.0375(16) Uani 1 1 d . . .
H43A H 0.8932 0.0302 0.4724 0.056 Uiso 1 1 calc R . .
H43B H 1.0141 0.0441 0.4637 0.056 Uiso 1 1 calc R . .
H43C H 0.9737 0.0117 0.4012 0.056 Uiso 1 1 calc R . .
C44 C 0.8709(6) 0.09310(19) 0.3998(5) 0.0393(17) Uani 1 1 d . . .
H44A H 0.8412 0.1088 0.3521 0.059 Uiso 1 1 calc R . .
H44B H 0.9279 0.1054 0.4341 0.059 Uiso 1 1 calc R . .
H44C H 0.8138 0.0862 0.4425 0.059 Uiso 1 1 calc R . .
C45 C 1.0159(5) 0.0691(2) 0.2946(5) 0.0378(16) Uani 1 1 d . . .
H45A H 1.0477 0.0472 0.2710 0.057 Uiso 1 1 calc R . .
H45B H 1.0691 0.0817 0.3325 0.057 Uiso 1 1 calc R . .
H45C H 0.9937 0.0841 0.2425 0.057 Uiso 1 1 calc R . .
C46 C 0.8471(6) 0.12940(18) 0.1650(5) 0.0368(16) Uani 1 1 d . . .
C47 C 0.6923(5) 0.14850(19) 0.0270(5) 0.0338(15) Uani 1 1 d . . .
C48 C 0.6553(5) 0.07696(17) -0.0005(4) 0.0269(13) Uani 1 1 d . . .
C49 C 0.5075(7) 0.1175(2) 0.6068(6) 0.0514(15) Uani 1 1 d D . .
C50 C 0.5196(6) 0.1366(2) 0.7910(5) 0.0469(19) Uani 1 1 d D . .
C51 C 0.3594(7) 0.1869(2) 0.7584(6) 0.0514(15) Uani 1 1 d D . .
C52 C 0.4836(6) 0.1900(2) 0.6055(6) 0.047(2) Uani 1 1 d D . .
C53 C 0.3016(5) 0.12792(19) 0.6574(6) 0.045(2) Uani 1 1 d D . .
Cl1 Cl 0.5570(2) 0.09284(8) 0.31182(17) 0.0772(9) Uani 1 1 d . A .
Cl2 Cl 1.03951(13) 0.08751(5) 0.00395(14) 0.0422(4) Uani 1 1 d . A .
Cl3 Cl 0.90303(13) 0.01523(4) 0.10124(11) 0.0320(3) Uani 1 1 d . A .
N1 N 0.5604(5) 0.16496(16) 0.2136(4) 0.0371(14) Uani 1 1 d . A .
N2 N 0.4575(4) 0.12903(15) 0.1425(4) 0.0315(12) Uani 1 1 d . A .
N3 N 0.9115(4) 0.14402(14) -0.0993(4) 0.0304(12) Uani 1 1 d . A .
N4 N 0.8675(4) 0.09287(14) -0.1502(4) 0.0251(11) Uani 1 1 d . A .
N5 N 0.7094(4) 0.01625(13) 0.2227(3) 0.0236(11) Uani 1 1 d . A .
N6 N 0.8372(4) 0.04458(14) 0.2895(4) 0.0256(11) Uani 1 1 d . A .
O1 O 0.9117(5) 0.14380(15) 0.2080(4) 0.0555(16) Uani 1 1 d . . .
O2 O 0.6622(4) 0.17435(14) -0.0051(4) 0.0470(14) Uani 1 1 d . . .
O3 O 0.6074(4) 0.06102(14) -0.0548(3) 0.0385(12) Uani 1 1 d . . .
O4 O 0.5531(6) 0.09583(19) 0.5623(5) 0.0694(19) Uani 1 1 d D . .
O5 O 0.5708(6) 0.1278(2) 0.8523(5) 0.079(2) Uani 1 1 d D . .
O6 O 0.3122(7) 0.2077(2) 0.8017(6) 0.090(3) Uani 1 1 d D . .
O7 O 0.5104(5) 0.21345(18) 0.5602(5) 0.071(2) Uani 1 1 d D . .
O8 O 0.2205(4) 0.11362(15) 0.6454(5) 0.0553(16) Uani 1 1 d D . .
Re1 Re 0.741852(19) 0.104909(6) 0.086570(17) 0.02193(6) Uani 1 1 d . A .
Re2 Re 0.43546(2) 0.151859(8) 0.68413(2) 0.03325(8) Uani 1 1 d D . .
Si1 Si 0.59147(16) 0.11850(5) 0.18776(13) 0.0315(4) Uani 1 1 d . . .
Si2 Si 0.88414(13) 0.10442(5) -0.02822(12) 0.0246(3) Uani 1 1 d . . .
Si3 Si 0.79532(13) 0.04918(4) 0.16688(11) 0.0220(3) Uani 1 1 d . . .
C1S C 0.1947(19) 0.1737(6) 0.4078(15) 0.047(5) Uani 0.504(18) 1 d PDU B 1
C2S C 0.216(3) 0.2045(8) 0.4557(17) 0.052(6) Uani 0.504(18) 1 d PDU B 1
H2S H 0.2774 0.2038 0.4956 0.063 Uiso 0.504(18) 1 calc PR B 1
C3S C 0.164(3) 0.2344(8) 0.4530(17) 0.060(6) Uani 0.504(18) 1 d PDU B 1
H3S H 0.1836 0.2538 0.4912 0.072 Uiso 0.504(18) 1 calc PR B 1
C4S C 0.076(2) 0.2363(7) 0.3903(16) 0.067(6) Uani 0.504(18) 1 d PDU B 1
H4S H 0.0382 0.2578 0.3807 0.081 Uiso 0.504(18) 1 calc PR B 1
C5S C 0.047(2) 0.2039(8) 0.341(2) 0.059(6) Uani 0.504(18) 1 d PDU B 1
H5S H -0.0146 0.2035 0.3015 0.071 Uiso 0.504(18) 1 calc PR B 1
C6S C 0.105(7) 0.175(2) 0.351(5) 0.048(8) Uani 0.504(18) 1 d PDU B 1
H6S H 0.0855 0.1548 0.3171 0.058 Uiso 0.504(18) 1 calc PR B 1
C7S C 0.269(2) 0.1416(5) 0.4153(14) 0.072(7) Uani 0.504(18) 1 d PD B 1
H7S1 H 0.2369 0.1216 0.3820 0.108 Uiso 0.504(18) 1 calc PR B 1
H7S2 H 0.2791 0.1353 0.4806 0.108 Uiso 0.504(18) 1 calc PR B 1
H7S3 H 0.3388 0.1473 0.3881 0.108 Uiso 0.504(18) 1 calc PR B 1
C1T C 0.0771(18) 0.2104(8) 0.3616(15) 0.049(6) Uani 0.496(18) 1 d PDU B 2
C2T C 0.146(2) 0.2305(9) 0.4224(18) 0.059(7) Uani 0.496(18) 1 d PDU B 2
H2T H 0.1358 0.2552 0.4312 0.071 Uiso 0.496(18) 1 calc PR B 2
C3T C 0.231(3) 0.2117(12) 0.469(2) 0.069(8) Uani 0.496(18) 1 d PDU B 2
H3T H 0.2764 0.2244 0.5106 0.083 Uiso 0.496(18) 1 calc PR B 2
C4T C 0.2467(16) 0.1791(8) 0.4579(13) 0.062(5) Uani 0.496(18) 1 d PDU B 2
H4T H 0.3060 0.1688 0.4897 0.074 Uiso 0.496(18) 1 calc PR B 2
C5T C 0.1853(19) 0.1573(8) 0.4031(15) 0.051(5) Uani 0.496(18) 1 d PDU B 2
H5T H 0.1997 0.1327 0.3990 0.061 Uiso 0.496(18) 1 calc PR B 2
C6T C 0.099(6) 0.173(2) 0.352(5) 0.047(8) Uani 0.496(18) 1 d PDU B 2
H6T H 0.0552 0.1591 0.3124 0.056 Uiso 0.496(18) 1 calc PR B 2
C7T C -0.0123(14) 0.2252(6) 0.3061(16) 0.067(7) Uani 0.496(18) 1 d PD B 2
H7T1 H -0.0148 0.2136 0.2454 0.100 Uiso 0.496(18) 1 calc PR B 2
H7T2 H -0.0012 0.2507 0.2978 0.100 Uiso 0.496(18) 1 calc PR B 2
H7T3 H -0.0802 0.2212 0.3383 0.100 Uiso 0.496(18) 1 calc PR B 2

loop_
_atom_site_aniso_label
_atom_site_aniso_U_11
_atom_site_aniso_U_22
_atom_site_aniso_U_33
_atom_site_aniso_U_23
_atom_site_aniso_U_13
_atom_site_aniso_U_12
C1 0.025(3) 0.032(4) 0.037(4) -0.004(3) 0.005(3) 0.004(3)
C2 0.046(5) 0.059(5) 0.045(5) 0.007(4) 0.015(4) 0.018(4)
C3 0.039(4) 0.041(5) 0.090(7) 0.008(5) 0.001(4) 0.012(4)
C4 0.069(6) 0.066(6) 0.066(6) 0.024(5) 0.012(5) 0.029(5)
C5 0.038(4) 0.046(5) 0.082(7) 0.001(5) 0.023(4) 0.012(4)
C6 0.046(5) 0.051(5) 0.051(5) 0.004(4) 0.020(4) 0.014(4)
C7 0.028(3) 0.033(4) 0.031(3) -0.002(3) 0.005(3) 0.005(3)
C8 0.023(3) 0.044(4) 0.061(5) -0.024(4) 0.014(3) -0.005(3)
C9 0.032(4) 0.097(8) 0.079(7) -0.036(6) 0.026(4) -0.015(5)
C10 0.079(7) 0.101(9) 0.053(6) -0.021(6) 0.001(5) -0.043(7)
C11 0.035(5) 0.044(5) 0.210(15) -0.031(7) 0.017(7) -0.009(4)
C12 0.042(4) 0.052(5) 0.046(5) -0.025(4) -0.010(4) 0.010(4)
C13 0.057(4) 0.036(4) 0.055(4) -0.018(3) -0.018(3) 0.002(3)
C14 0.057(4) 0.036(4) 0.055(4) -0.018(3) -0.018(3) 0.002(3)
C15 0.057(4) 0.036(4) 0.055(4) -0.018(3) -0.018(3) 0.002(3)
C13' 0.057(4) 0.036(4) 0.055(4) -0.018(3) -0.018(3) 0.002(3)
C14' 0.057(4) 0.036(4) 0.055(4) -0.018(3) -0.018(3) 0.002(3)
C15' 0.057(4) 0.036(4) 0.055(4) -0.018(3) -0.018(3) 0.002(3)
C16 0.027(3) 0.033(4) 0.040(4) 0.003(3) 0.012(3) 0.002(3)
C17 0.030(4) 0.039(4) 0.045(4) 0.011(3) 0.007(3) 0.003(3)
C18 0.045(5) 0.047(5) 0.057(5) 0.017(4) -0.002(4) 0.005(4)
C19 0.074(6) 0.045(5) 0.043(5) 0.017(4) 0.013(4) 0.002(4)
C20 0.054(5) 0.058(5) 0.043(5) 0.006(4) 0.024(4) -0.006(4)
C21 0.034(4) 0.044(4) 0.048(5) 0.004(4) 0.018(3) 0.000(3)
C22 0.019(3) 0.027(3) 0.039(4) 0.002(3) 0.008(3) 0.001(2)
C23 0.036(4) 0.028(4) 0.052(5) 0.003(3) -0.002(3) -0.013(3)
C24 0.059(5) 0.032(4) 0.059(5) -0.007(4) 0.000(4) -0.023(4)
C25 0.048(5) 0.028(4) 0.066(6) 0.007(4) 0.011(4) -0.001(3)
C26 0.038(4) 0.038(4) 0.065(6) 0.005(4) 0.003(4) -0.017(3)
C27 0.041(4) 0.030(4) 0.034(4) -0.004(3) 0.009(3) 0.003(3)
C28 0.074(6) 0.037(4) 0.044(5) 0.003(4) -0.015(4) -0.008(4)
C29 0.078(6) 0.040(4) 0.051(5) 0.001(4) 0.039(5) 0.015(4)
C30 0.045(4) 0.029(4) 0.035(4) -0.004(3) 0.012(3) 0.000(3)
C31 0.027(3) 0.034(4) 0.023(3) 0.000(3) -0.001(2) -0.006(3)
C32 0.037(4) 0.037(4) 0.029(3) -0.003(3) 0.000(3) -0.008(3)
C33 0.050(5) 0.040(4) 0.040(4) 0.013(3) -0.005(4) -0.005(3)
C34 0.048(5) 0.062(5) 0.028(4) 0.002(4) -0.001(3) -0.018(4)
C35 0.037(4) 0.061(5) 0.029(4) -0.004(3) 0.007(3) -0.002(4)
C36 0.033(4) 0.044(4) 0.028(3) -0.004(3) 0.001(3) 0.000(3)
C37 0.024(3) 0.025(3) 0.025(3) -0.003(2) 0.002(2) 0.003(2)
C38 0.032(3) 0.027(3) 0.024(3) -0.002(3) -0.001(3) -0.010(3)
C39 0.039(4) 0.055(5) 0.034(4) -0.005(3) 0.006(3) -0.020(4)
C40 0.060(5) 0.028(4) 0.036(4) -0.002(3) -0.003(4) -0.007(3)
C41 0.040(4) 0.030(3) 0.027(3) 0.004(3) -0.004(3) -0.009(3)
C42 0.026(3) 0.035(4) 0.032(4) 0.001(3) -0.006(3) -0.002(3)
C43 0.037(4) 0.041(4) 0.035(4) 0.003(3) -0.013(3) -0.003(3)
C44 0.043(4) 0.033(4) 0.041(4) -0.010(3) -0.011(3) -0.003(3)
C45 0.028(3) 0.042(4) 0.043(4) 0.001(3) -0.003(3) -0.006(3)
C46 0.051(4) 0.028(3) 0.032(4) -0.002(3) -0.004(3) 0.000(3)
C47 0.027(3) 0.037(4) 0.038(4) -0.006(3) 0.010(3) 0.000(3)
C48 0.022(3) 0.033(3) 0.026(3) 0.009(3) 0.006(3) 0.000(3)
C49 0.053(4) 0.058(4) 0.044(3) -0.001(3) 0.001(3) -0.006(3)
C50 0.043(4) 0.058(5) 0.039(4) 0.005(4) 0.002(4) 0.010(4)
C51 0.053(4) 0.058(4) 0.044(3) -0.001(3) 0.001(3) -0.006(3)
C52 0.031(4) 0.044(5) 0.066(6) 0.015(4) -0.001(4) -0.006(3)
C53 0.028(4) 0.030(4) 0.076(6) -0.009(4) -0.005(4) 0.008(3)
Cl1 0.0891(18) 0.0919(18) 0.0513(13) 0.0338(13) 0.0424(13) 0.0570(15)
Cl2 0.0176(7) 0.0501(11) 0.0590(12) 0.0138(9) -0.0012(7) -0.0017(7)
Cl3 0.0350(8) 0.0290(8) 0.0322(8) 0.0031(6) 0.0114(7) 0.0091(6)
N1 0.040(3) 0.037(3) 0.034(3) -0.016(3) 0.000(3) 0.014(3)
N2 0.025(3) 0.030(3) 0.040(3) -0.007(2) 0.009(2) 0.003(2)
N3 0.025(3) 0.026(3) 0.041(3) 0.008(2) 0.003(2) -0.003(2)
N4 0.021(2) 0.027(3) 0.028(3) 0.001(2) 0.007(2) 0.002(2)
N5 0.026(3) 0.025(3) 0.020(2) -0.004(2) 0.003(2) -0.005(2)
N6 0.027(3) 0.026(3) 0.023(3) 0.000(2) 0.000(2) -0.002(2)
O1 0.080(4) 0.039(3) 0.047(3) -0.001(3) -0.031(3) -0.024(3)
O2 0.048(3) 0.038(3) 0.055(3) 0.018(3) 0.012(3) 0.016(2)
O3 0.037(3) 0.050(3) 0.028(3) 0.003(2) -0.007(2) -0.020(2)
O4 0.071(4) 0.070(5) 0.067(4) -0.022(4) 0.003(4) 0.021(4)
O5 0.078(5) 0.108(6) 0.051(4) 0.009(4) -0.016(4) 0.020(4)
O6 0.102(6) 0.076(5) 0.091(6) -0.029(4) 0.016(5) 0.033(5)
O7 0.050(4) 0.063(4) 0.100(6) 0.033(4) -0.001(4) -0.014(3)
O8 0.032(3) 0.044(3) 0.091(5) -0.002(3) -0.003(3) 0.001(2)
Re1 0.02119(12) 0.02023(12) 0.02438(12) -0.00355(10) 0.00182(9) 0.00008(9)
Re2 0.02911(14) 0.03305(15) 0.03761(16) 0.00268(12) 0.00070(11) 0.00274(11)
Si1 0.0344(10) 0.0324(10) 0.0279(9) -0.0014(8) 0.0079(8) 0.0102(8)
Si2 0.0182(8) 0.0241(8) 0.0317(9) -0.0012(7) 0.0028(7) -0.0032(6)
Si3 0.0217(8) 0.0218(8) 0.0227(8) -0.0025(6) 0.0018(6) -0.0009(6)
C1S 0.059(11) 0.053(9) 0.029(9) 0.001(8) 0.000(8) -0.032(9)
C2S 0.068(14) 0.063(13) 0.026(9) -0.008(8) 0.007(9) -0.028(9)
C3S 0.074(16) 0.066(10) 0.040(12) -0.023(10) 0.019(9) -0.025(10)
C4S 0.067(13) 0.074(12) 0.061(12) -0.016(10) 0.022(10) -0.003(10)
C5S 0.044(12) 0.077(15) 0.055(14) -0.012(10) 0.010(9) -0.013(9)
C6S 0.045(15) 0.057(12) 0.042(17) -0.004(12) 0.006(11) -0.027(10)
C7S 0.11(2) 0.045(11) 0.057(12) 0.008(9) -0.034(12) -0.010(11)
C1T 0.042(11) 0.073(13) 0.031(10) -0.006(9) 0.007(7) -0.018(9)
C2T 0.045(12) 0.079(12) 0.055(16) -0.026(11) 0.017(11) -0.024(9)
C3T 0.046(12) 0.110(16) 0.051(14) -0.023(12) -0.001(9) -0.035(13)
C4T 0.042(9) 0.108(15) 0.035(9) 0.011(10) -0.004(7) -0.023(10)
C5T 0.046(10) 0.080(13) 0.027(9) 0.003(10) 0.010(7) -0.014(10)
C6T 0.039(15) 0.071(15) 0.031(16) -0.014(14) 0.002(10) -0.021(13)
C7T 0.037(10) 0.064(13) 0.100(17) 0.000(12) 0.019(10) 0.003(9)

loop_
_atom_type_symbol
_atom_type_description
_atom_type_scat_dispersion_real
_atom_type_scat_dispersion_imag
_atom_type_scat_source
C C 0.0033 0.0016 'International Tables Vol C Tables 4.2.6.8 and 6.1.1.4'
H H 0.0000 0.0000 'International Tables Vol C Tables 4.2.6.8 and 6.1.1.4'
N N 0.0061 0.0033 'International Tables Vol C Tables 4.2.6.8 and 6.1.1.4'
O O 0.0106 0.0060 'International Tables Vol C Tables 4.2.6.8 and 6.1.1.4'
Si Si 0.0817 0.0704 'International Tables Vol C Tables 4.2.6.8 and 6.1.1.4'
Cl Cl 0.1484 0.1585 'International Tables Vol C Tables 4.2.6.8 and 6.1.1.4'
Re Re -1.0185 7.2310 'International Tables Vol C Tables 4.2.6.8 and 6.1.1.4'

loop_
_geom_angle_atom_site_label_1
_geom_angle_atom_site_label_2
_geom_angle_atom_site_label_3
_geom_angle
C2 C1 C6 119.3(7)
C2 C1 C7 118.3(6)
C6 C1 C7 122.4(7)
C1 C2 C4 119.9(8)
C1 C2 H2 120.1
C4 C2 H2 120.1
C4 C3 C5 120.4(8)
C4 C3 H3 119.8
C5 C3 H3 119.8
C3 C4 C2 120.4(9)
C3 C4 H4 119.8
C2 C4 H4 119.8
C3 C5 C6 119.9(8)
C3 C5 H5 120.0
C6 C5 H5 120.0
C1 C6 C5 120.1(8)
C1 C6 H6 119.9
C5 C6 H6 119.9
N1 C7 N2 106.8(6)
N1 C7 C1 127.9(6)
N2 C7 C1 125.1(6)
N2 C8 C11 106.3(7)
N2 C8 C9 110.4(6)
C11 C8 C9 107.1(8)
N2 C8 C10 112.3(7)
C11 C8 C10 110.0(9)
C9 C8 C10 110.4(8)
C8 C9 H9A 109.5
C8 C9 H9B 109.5
H9A C9 H9B 109.5
C8 C9 H9C 109.5
H9A C9 H9C 109.5
H9B C9 H9C 109.5
C8 C10 H10A 109.5
C8 C10 H10B 109.5
H10A C10 H10B 109.5
C8 C10 H10C 109.5
H10A C10 H10C 109.5
H10B C10 H10C 109.5
C8 C11 H11A 109.5
C8 C11 H11B 109.5
H11A C11 H11B 109.5
C8 C11 H11C 109.5
H11A C11 H11C 109.5
H11B C11 H11C 109.5
C15 C12 N1 107.7(8)
C15 C12 C13 120.2(11)
N1 C12 C13 109.2(8)
C15 C12 C13' 139.6(11)
N1 C12 C13' 111.6(9)
C13 C12 C13' 36.0(9)
C15 C12 C14' 58.2(10)
N1 C12 C14' 113.5(8)
C13 C12 C14' 135.1(10)
C13' C12 C14' 111.6(11)
C15 C12 C14 111.7(11)
N1 C12 C14 100.1(8)
C13 C12 C14 106.2(10)
C13' C12 C14 70.3(10)
C14' C12 C14 53.5(10)
C15 C12 C15' 49.2(10)
N1 C12 C15' 113.1(8)
C13 C12 C15' 73.4(10)
C13' C12 C15' 104.9(11)
C14' C12 C15' 101.4(11)
C14 C12 C15' 145.2(10)
C12 C13 H13A 109.5
C12 C13 H13B 109.5
C12 C13 H13C 109.5
C12 C14 H14A 109.5
C12 C14 H14B 109.5
C12 C14 H14C 109.5
C12 C15 H15A 109.5
C12 C15 H15B 109.5
C12 C15 H15C 109.5
C12 C13' H13D 109.5
C12 C13' H13E 109.5
H13D C13' H13E 109.5
C12 C13' H13F 109.5
H13D C13' H13F 109.5
H13E C13' H13F 109.5
C12 C14' H14D 109.5
C12 C14' H14E 109.5
H14D C14' H14E 109.5
C12 C14' H14F 109.5
H14D C14' H14F 109.5
H14E C14' H14F 109.5
C12 C15' H15D 109.5
C12 C15' H15E 109.5
H15D C15' H15E 109.5
C12 C15' H15F 109.5
H15D C15' H15F 109.5
H15E C15' H15F 109.5
C17 C16 C21 119.8(7)
C17 C16 C22 119.7(6)
C21 C16 C22 120.4(6)
C18 C17 C16 119.5(7)
C18 C17 H17 120.2
C16 C17 H17 120.2
C19 C18 C17 120.8(8)
C19 C18 H18 119.6
C17 C18 H18 119.6
C18 C19 C20 120.1(8)
C18 C19 H19 120.0
C20 C19 H19 120.0
C19 C20 C21 120.3(7)
C19 C20 H20 119.8
C21 C20 H20 119.8
C20 C21 C16 119.5(8)
C20 C21 H21 120.3
C16 C21 H21 120.3
N3 C22 N4 107.2(6)
N3 C22 C16 126.3(6)
N4 C22 C16 126.4(6)
N3 C23 C24 107.7(6)
N3 C23 C26 108.8(6)
C24 C23 C26 108.5(7)
N3 C23 C25 111.0(6)
C24 C23 C25 110.1(7)
C26 C23 C25 110.6(6)
C23 C24 H24A 109.5
C23 C24 H24B 109.5
H24A C24 H24B 109.5
C23 C24 H24C 109.5
H24A C24 H24C 109.5
H24B C24 H24C 109.5
C23 C25 H25A 109.5
C23 C25 H25B 109.5
H25A C25 H25B 109.5
C23 C25 H25C 109.5
H25A C25 H25C 109.5
H25B C25 H25C 109.5
C23 C26 H26A 109.5
C23 C26 H26B 109.5
H26A C26 H26B 109.5
C23 C26 H26C 109.5
H26A C26 H26C 109.5
H26B C26 H26C 109.5
N4 C27 C30 107.4(6)
N4 C27 C28 111.2(6)
C30 C27 C28 109.3(6)
N4 C27 C29 109.7(6)
C30 C27 C29 108.5(6)
C28 C27 C29 110.6(7)
C27 C28 H28A 109.5
C27 C28 H28B 109.5
H28A C28 H28B 109.5
C27 C28 H28C 109.5
H28A C28 H28C 109.5
H28B C28 H28C 109.5
C27 C29 H29A 109.5
C27 C29 H29B 109.5
H29A C29 H29B 109.5
C27 C29 H29C 109.5
H29A C29 H29C 109.5
H29B C29 H29C 109.5
C27 C30 H30A 109.5
C27 C30 H30B 109.5
H30A C30 H30B 109.5
C27 C30 H30C 109.5
H30A C30 H30C 109.5
H30B C30 H30C 109.5
C32 C31 C36 120.1(6)
C32 C31 C37 121.2(6)
C36 C31 C37 118.7(6)
C33 C32 C31 119.6(7)
C33 C32 H32 120.2
C31 C32 H32 120.2
C34 C33 C32 120.4(8)
C34 C33 H33 119.8
C32 C33 H33 119.8
C33 C34 C35 120.6(7)
C33 C34 H34 119.7
C35 C34 H34 119.7
C34 C35 C36 119.8(7)
C34 C35 H35 120.1
C36 C35 H35 120.1
C35 C36 C31 119.5(7)
C35 C36 H36 120.2
C31 C36 H36 120.2
N5 C37 N6 106.6(5)
N5 C37 C31 126.7(6)
N6 C37 C31 126.7(6)
N5 C38 C39 111.6(5)
N5 C38 C40 110.5(5)
C39 C38 C40 110.6(6)
N5 C38 C41 105.6(5)
C39 C38 C41 110.0(6)
C40 C38 C41 108.4(6)
C38 C39 H39A 109.5
C38 C39 H39B 109.5
H39A C39 H39B 109.5
C38 C39 H39C 109.5
H39A C39 H39C 109.5
H39B C39 H39C 109.5
C38 C40 H40A 109.5
C38 C40 H40B 109.5
H40A C40 H40B 109.5
C38 C40 H40C 109.5
H40A C40 H40C 109.5
H40B C40 H40C 109.5
C38 C41 H41A 109.5
C38 C41 H41B 109.5
H41A C41 H41B 109.5
C38 C41 H41C 109.5
H41A C41 H41C 109.5
H41B C41 H41C 109.5
N6 C42 C44 110.0(5)
N6 C42 C43 112.6(6)
C44 C42 C43 108.8(6)
N6 C42 C45 105.8(5)
C44 C42 C45 111.5(6)
C43 C42 C45 108.1(6)
C42 C43 H43A 109.5
C42 C43 H43B 109.5
H43A C43 H43B 109.5
C42 C43 H43C 109.5
H43A C43 H43C 109.5
H43B C43 H43C 109.5
C42 C44 H44A 109.5
C42 C44 H44B 109.5
H44A C44 H44B 109.5
C42 C44 H44C 109.5
H44A C44 H44C 109.5
H44B C44 H44C 109.5
C42 C45 H45A 109.5
C42 C45 H45B 109.5
H45A C45 H45B 109.5
C42 C45 H45C 109.5
H45A C45 H45C 109.5
H45B C45 H45C 109.5
O1 C46 Re1 177.1(7)
O2 C47 Re1 177.8(6)
O3 C48 Re1 177.0(5)
O4 C49 Re2 177.6(8)
O5 C50 Re2 178.4(8)
O6 C51 Re2 178.7(9)
O7 C52 Re2 177.9(8)
O8 C53 Re2 177.0(8)
C7 N1 C12 130.5(6)
C7 N1 Si1 91.2(4)
C12 N1 Si1 138.3(5)
C7 N2 C8 129.7(6)
C7 N2 Si1 90.9(4)
C8 N2 Si1 139.0(5)
C22 N3 C23 131.0(6)
C22 N3 Si2 90.8(4)
C23 N3 Si2 137.9(5)
C22 N4 C27 129.6(6)
C22 N4 Si2 90.9(4)
C27 N4 Si2 138.4(4)
C37 N5 C38 130.1(5)
C37 N5 Si3 91.8(4)
C38 N5 Si3 136.3(4)
C37 N6 C42 131.1(5)
C37 N6 Si3 90.5(4)
C42 N6 Si3 138.4(4)
C47 Re1 C46 93.6(3)
C47 Re1 C48 90.1(3)
C46 Re1 C48 171.3(3)
C47 Re1 Si2 86.32(19)
C46 Re1 Si2 84.9(2)
C48 Re1 Si2 87.60(18)
C47 Re1 Si1 81.09(19)
C46 Re1 Si1 93.8(2)
C48 Re1 Si1 94.45(18)
Si2 Re1 Si1 167.24(6)
C47 Re1 Si3 176.84(19)
C46 Re1 Si3 87.4(2)
C48 Re1 Si3 89.21(19)
Si2 Re1 Si3 96.74(6)
Si1 Re1 Si3 95.89(6)
C53 Re2 C52 120.2(4)
C53 Re2 C49 88.4(3)
C52 Re2 C49 90.9(4)
C53 Re2 C50 118.5(4)
C52 Re2 C50 121.3(4)
C49 Re2 C50 90.6(4)
C53 Re2 C51 90.4(3)
C52 Re2 C51 88.3(4)
C49 Re2 C51 177.9(4)
C50 Re2 C51 91.5(4)
N2 Si1 N1 70.8(3)
N2 Si1 Cl1 102.4(2)
N1 Si1 Cl1 103.0(2)
N2 Si1 Re1 122.3(2)
N1 Si1 Re1 119.1(2)
Cl1 Si1 Re1 125.55(10)
N4 Si2 N3 71.2(3)
N4 Si2 Cl2 103.85(18)
N3 Si2 Cl2 101.38(19)
N4 Si2 Re1 125.55(17)
N3 Si2 Re1 120.66(19)
Cl2 Si2 Re1 121.92(10)
N5 Si3 N6 71.1(2)
N5 Si3 Cl3 99.28(18)
N6 Si3 Cl3 101.53(19)
N5 Si3 Re1 128.61(18)
N6 Si3 Re1 126.64(18)
Cl3 Si3 Re1 118.56(8)
C6S C1S C2S 115(4)
C6S C1S C7S 124(4)
C2S C1S C7S 121(2)
C3S C2S C1S 128(3)
C3S C2S H2S 115.9
C1S C2S H2S 115.9
C2S C3S C4S 117(2)
C2S C3S H3S 121.7
C4S C3S H3S 121.7
C3S C4S C5S 117(3)
C3S C4S H4S 121.4
C5S C4S H4S 121.4
C6S C5S C4S 120(4)
C6S C5S H5S 120.0
C4S C5S H5S 120.0
C5S C6S C1S 123(6)
C5S C6S H6S 118.4
C1S C6S H6S 118.4
C6T C1T C2T 118(4)
C6T C1T C7T 117(4)
C2T C1T C7T 125(3)
C3T C2T C1T 117(3)
C3T C2T H2T 121.3
C1T C2T H2T 121.3
C4T C3T C2T 122(3)
C4T C3T H3T 118.8
C2T C3T H3T 118.8
C3T C4T C5T 125(3)
C3T C4T H4T 117.4
C5T C4T H4T 117.4
C4T C5T C6T 117(4)
C4T C5T H5T 121.3
C6T C5T H5T 121.3
C5T C6T C1T 120(5)
C5T C6T H6T 119.9
C1T C6T H6T 119.9
C1T C7T H7T1 109.5
C1T C7T H7T2 109.5
H7T1 C7T H7T2 109.5
C1T C7T H7T3 109.5
H7T1 C7T H7T3 109.5
H7T2 C7T H7T3 109.5

loop_
_geom_bond_atom_site_label_1
_geom_bond_atom_site_label_2
_geom_bond_distance
C1 C2 1.378(10)
C1 C6 1.386(9)
C1 C7 1.497(9)
C2 C4 1.389(12)
C2 H2 0.9500
C3 C4 1.361(13)
C3 C5 1.367(13)
C3 H3 0.9500
C4 H4 0.9500
C5 C6 1.387(12)
C5 H5 0.9500
C6 H6 0.9500
C7 N1 1.315(9)
C7 N2 1.333(9)
C8 N2 1.491(9)
C8 C11 1.501(12)
C8 C9 1.518(10)
C8 C10 1.523(14)
C9 H9A 0.9800
C9 H9B 0.9800
C9 H9C 0.9800
C10 H10A 0.9800
C10 H10B 0.9800
C10 H10C 0.9800
C11 H11A 0.9800
C11 H11B 0.9800
C11 H11C 0.9800
C12 C15 1.409(19)
C12 N1 1.497(10)
C12 C13 1.507(17)
C12 C13' 1.51(2)
C12 C14' 1.525(19)
C12 C14 1.614(17)
C12 C15' 1.66(2)
C13 H13A 0.9800
C13 H13B 0.9800
C13 H13C 0.9800
C14 H14A 0.9800
C14 H14B 0.9800
C14 H14C 0.9800
C15 H15A 0.9800
C15 H15B 0.9800
C15 H15C 0.9800
C13' H13D 0.9800
C13' H13E 0.9800
C13' H13F 0.9800
C14' H14D 0.9800
C14' H14E 0.9800
C14' H14F 0.9800
C15' H15D 0.9800
C15' H15E 0.9800
C15' H15F 0.9800
C16 C17 1.386(10)
C16 C21 1.393(9)
C16 C22 1.495(10)
C17 C18 1.383(11)
C17 H17 0.9500
C18 C19 1.365(12)
C18 H18 0.9500
C19 C20 1.378(13)
C19 H19 0.9500
C20 C21 1.383(11)
C20 H20 0.9500
C21 H21 0.9500
C22 N3 1.315(9)
C22 N4 1.342(8)
C23 N3 1.489(8)
C23 C24 1.511(11)
C23 C26 1.535(10)
C23 C25 1.542(11)
C24 H24A 0.9800
C24 H24B 0.9800
C24 H24C 0.9800
C25 H25A 0.9800
C25 H25B 0.9800
C25 H25C 0.9800
C26 H26A 0.9800
C26 H26B 0.9800
C26 H26C 0.9800
C27 N4 1.474(8)
C27 C30 1.515(10)
C27 C28 1.525(11)
C27 C29 1.535(10)
C28 H28A 0.9800
C28 H28B 0.9800
C28 H28C 0.9800
C29 H29A 0.9800
C29 H29B 0.9800
C29 H29C 0.9800
C30 H30A 0.9800
C30 H30B 0.9800
C30 H30C 0.9800
C31 C32 1.388(10)
C31 C36 1.396(9)
C31 C37 1.489(9)
C32 C33 1.386(10)
C32 H32 0.9500
C33 C34 1.373(12)
C33 H33 0.9500
C34 C35 1.381(12)
C34 H34 0.9500
C35 C36 1.391(10)
C35 H35 0.9500
C36 H36 0.9500
C37 N5 1.327(8)
C37 N6 1.343(8)
C38 N5 1.490(8)
C38 C39 1.519(9)
C38 C40 1.529(10)
C38 C41 1.535(9)
C39 H39A 0.9800
C39 H39B 0.9800
C39 H39C 0.9800
C40 H40A 0.9800
C40 H40B 0.9800
C40 H40C 0.9800
C41 H41A 0.9800
C41 H41B 0.9800
C41 H41C 0.9800
C42 N6 1.480(8)
C42 C44 1.527(10)
C42 C43 1.530(9)
C42 C45 1.541(9)
C43 H43A 0.9800
C43 H43B 0.9800
C43 H43C 0.9800
C44 H44A 0.9800
C44 H44B 0.9800
C44 H44C 0.9800
C45 H45A 0.9800
C45 H45B 0.9800
C45 H45C 0.9800
C46 O1 1.149(9)
C46 Re1 1.958(7)
C47 O2 1.143(9)
C47 Re1 1.957(8)
C48 O3 1.151(8)
C48 Re1 1.959(7)
C49 O4 1.188(9)
C49 Re2 1.938(8)
C50 O5 1.137(8)
C50 Re2 1.946(7)
C51 O6 1.167(9)
C51 Re2 1.954(8)
C52 O7 1.152(8)
C52 Re2 1.933(7)
C53 O8 1.157(8)
C53 Re2 1.932(7)
Cl1 Si1 2.085(3)
Cl2 Si2 2.086(2)
Cl3 Si3 2.089(2)
N1 Si1 1.837(6)
N2 Si1 1.830(6)
N3 Si2 1.848(6)
N4 Si2 1.825(6)
N5 Si3 1.832(5)
N6 Si3 1.850(5)
Re1 Si2 2.4354(17)
Re1 Si1 2.4384(18)
Re1 Si3 2.4928(17)
C1S C6S 1.38(9)
C1S C2S 1.38(3)
C1S C7S 1.53(3)
C2S C3S 1.31(6)
C2S H2S 0.9500
C3S C4S 1.41(4)
C3S H3S 0.9500
C4S C5S 1.47(3)
C4S H4S 0.9500
C5S C6S 1.31(11)
C5S H5S 0.9500
C6S H6S 0.9500
C7S H7S1 0.9800
C7S H7S2 0.9800
C7S H7S3 0.9800
C1T C6T 1.44(10)
C1T C2T 1.44(3)
C1T C7T 1.48(3)
C2T C3T 1.44(6)
C2T H2T 0.9500
C3T C4T 1.26(5)
C3T H3T 0.9500
C4T C5T 1.37(3)
C4T H4T 0.9500
C5T C6T 1.43(10)
C5T H5T 0.9500
C6T H6T 0.9500
C7T H7T1 0.9800
C7T H7T2 0.9800
C7T H7T3 0.9800

loop_
_geom_torsion_atom_site_label_1
_geom_torsion_atom_site_label_2
_geom_torsion_atom_site_label_3
_geom_torsion_atom_site_label_4
_geom_torsion
C6 C1 C2 C4 -0.9(13)
C7 C1 C2 C4 176.5(8)
C5 C3 C4 C2 1.1(16)
C1 C2 C4 C3 -0.1(16)
C4 C3 C5 C6 -1.1(15)
C2 C1 C6 C5 0.9(13)
C7 C1 C6 C5 -176.4(8)
C3 C5 C6 C1 0.1(14)
C2 C1 C7 N1 94.1(10)
C6 C1 C7 N1 -88.6(10)
C2 C1 C7 N2 -79.5(9)
C6 C1 C7 N2 97.9(9)
C21 C16 C17 C18 -0.5(12)
C22 C16 C17 C18 179.2(7)
C16 C17 C18 C19 -0.9(13)
C17 C18 C19 C20 1.0(14)
C18 C19 C20 C21 0.3(14)
C19 C20 C21 C16 -1.6(13)
C17 C16 C21 C20 1.7(12)
C22 C16 C21 C20 -177.9(7)
C17 C16 C22 N3 -96.0(9)
C21 C16 C22 N3 83.7(9)
C17 C16 C22 N4 80.4(9)
C21 C16 C22 N4 -99.9(8)
C36 C31 C32 C33 0.9(10)
C37 C31 C32 C33 -178.1(6)
C31 C32 C33 C34 -0.9(11)
C32 C33 C34 C35 0.4(12)
C33 C34 C35 C36 0.1(12)
C34 C35 C36 C31 0.0(11)
C32 C31 C36 C35 -0.5(10)
C37 C31 C36 C35 178.6(6)
C32 C31 C37 N5 84.1(8)
C36 C31 C37 N5 -94.9(8)
C32 C31 C37 N6 -98.3(8)
C36 C31 C37 N6 82.7(8)
N2 C7 N1 C12 -176.8(7)
C1 C7 N1 C12 8.8(12)
N2 C7 N1 Si1 5.1(6)
C1 C7 N1 Si1 -169.4(6)
C15 C12 N1 C7 -92.4(11)
C13 C12 N1 C7 39.7(13)
C13' C12 N1 C7 78.1(13)
C14' C12 N1 C7 -154.7(11)
C14 C12 N1 C7 150.8(9)
C15' C12 N1 C7 -40.0(13)
C15 C12 N1 Si1 84.8(11)
C13 C12 N1 Si1 -143.1(9)
C13' C12 N1 Si1 -104.7(11)
C14' C12 N1 Si1 22.5(14)
C14 C12 N1 Si1 -31.9(12)
C15' C12 N1 Si1 137.3(10)
N1 C7 N2 C8 168.7(7)
C1 C7 N2 C8 -16.6(11)
N1 C7 N2 Si1 -5.1(6)
C1 C7 N2 Si1 169.6(6)
C11 C8 N2 C7 -171.9(9)
C9 C8 N2 C7 -56.1(11)
C10 C8 N2 C7 67.7(10)
C11 C8 N2 Si1 -1.4(12)
C9 C8 N2 Si1 114.5(8)
C10 C8 N2 Si1 -121.8(8)
N4 C22 N3 C23 173.2(6)
C16 C22 N3 C23 -9.9(11)
N4 C22 N3 Si2 -1.5(5)
C16 C22 N3 Si2 175.5(6)
C24 C23 N3 C22 174.5(7)
C26 C23 N3 C22 -68.1(9)
C25 C23 N3 C22 53.9(10)
C24 C23 N3 Si2 -13.5(10)
C26 C23 N3 Si2 103.9(8)
C25 C23 N3 Si2 -134.1(6)
N3 C22 N4 C27 -168.3(6)
C16 C22 N4 C27 14.8(10)
N3 C22 N4 Si2 1.5(5)
C16 C22 N4 Si2 -175.5(6)
C30 C27 N4 C22 173.4(6)
C28 C27 N4 C22 -67.1(9)
C29 C27 N4 C22 55.7(9)
C30 C27 N4 Si2 8.9(9)
C28 C27 N4 Si2 128.5(6)
C29 C27 N4 Si2 -108.8(7)
N6 C37 N5 C38 165.0(6)
C31 C37 N5 C38 -17.0(10)
N6 C37 N5 Si3 -1.6(5)
C31 C37 N5 Si3 176.4(6)
C39 C38 N5 C37 56.9(9)
C40 C38 N5 C37 -66.5(8)
C41 C38 N5 C37 176.4(6)
C39 C38 N5 Si3 -142.7(6)
C40 C38 N5 Si3 93.8(7)
C41 C38 N5 Si3 -23.2(8)
N5 C37 N6 C42 179.3(6)
C31 C37 N6 C42 1.3(11)
N5 C37 N6 Si3 1.5(5)
C31 C37 N6 Si3 -176.5(6)
C44 C42 N6 C37 -88.6(8)
C43 C42 N6 C37 32.9(9)
C45 C42 N6 C37 150.8(6)
C44 C42 N6 Si3 88.0(8)
C43 C42 N6 Si3 -150.5(6)
C45 C42 N6 Si3 -32.6(9)
O2 C47 Re1 C46 -63(17)
O2 C47 Re1 C48 125(17)
O2 C47 Re1 Si2 -148(17)
O2 C47 Re1 Si1 30(17)
O2 C47 Re1 Si3 47(20)
O1 C46 Re1 C47 -81(13)
O1 C46 Re1 C48 35(14)
O1 C46 Re1 Si2 5(13)
O1 C46 Re1 Si1 -162(13)
O1 C46 Re1 Si3 102(13)
O3 C48 Re1 C47 67(11)
O3 C48 Re1 C46 -49(12)
O3 C48 Re1 Si2 -19(11)
O3 C48 Re1 Si1 148(11)
O3 C48 Re1 Si3 -116(11)
O8 C53 Re2 C52 -137(12)
O8 C53 Re2 C49 133(12)
O8 C53 Re2 C50 43(12)
O8 C53 Re2 C51 -49(12)
O7 C52 Re2 C53 85(22)
O7 C52 Re2 C49 174(22)
O7 C52 Re2 C50 -95(22)
O7 C52 Re2 C51 -4(22)
O4 C49 Re2 C53 -106(20)
O4 C49 Re2 C52 133(20)
O4 C49 Re2 C50 12(20)
O4 C49 Re2 C51 -161(16)
O5 C50 Re2 C53 143(31)
O5 C50 Re2 C52 -37(31)
O5 C50 Re2 C49 54(31)
O5 C50 Re2 C51 -126(31)
O6 C51 Re2 C53 -27(39)
O6 C51 Re2 C52 93(39)
O6 C51 Re2 C49 27(45)
O6 C51 Re2 C50 -146(39)
C7 N2 Si1 N1 3.7(4)
C8 N2 Si1 N1 -169.1(8)
C7 N2 Si1 Cl1 103.4(4)
C8 N2 Si1 Cl1 -69.4(7)
C7 N2 Si1 Re1 -109.2(4)
C8 N2 Si1 Re1 78.0(8)
C7 N1 Si1 N2 -3.8(4)
C12 N1 Si1 N2 178.4(9)
C7 N1 Si1 Cl1 -102.5(4)
C12 N1 Si1 Cl1 79.6(8)
C7 N1 Si1 Re1 113.2(4)
C12 N1 Si1 Re1 -64.7(8)
C47 Re1 Si1 N2 49.7(3)
C46 Re1 Si1 N2 142.7(3)
C48 Re1 Si1 N2 -39.8(3)
Si2 Re1 Si1 N2 59.0(4)
Si3 Re1 Si1 N2 -129.4(2)
C47 Re1 Si1 N1 -35.0(3)
C46 Re1 Si1 N1 58.1(3)
C48 Re1 Si1 N1 -124.5(3)
Si2 Re1 Si1 N1 -25.7(4)
Si3 Re1 Si1 N1 145.9(2)
C47 Re1 Si1 Cl1 -170.6(3)
C46 Re1 Si1 Cl1 -77.6(3)
C48 Re1 Si1 Cl1 99.9(2)
Si2 Re1 Si1 Cl1 -161.3(3)
Si3 Re1 Si1 Cl1 10.26(17)
C22 N4 Si2 N3 -1.1(4)
C27 N4 Si2 N3 167.0(7)
C22 N4 Si2 Cl2 -98.6(3)
C27 N4 Si2 Cl2 69.5(6)
C22 N4 Si2 Re1 113.7(3)
C27 N4 Si2 Re1 -78.2(7)
C22 N3 Si2 N4 1.1(4)
C23 N3 Si2 N4 -172.9(7)
C22 N3 Si2 Cl2 102.0(4)
C23 N3 Si2 Cl2 -72.0(7)
C22 N3 Si2 Re1 -119.7(3)
C23 N3 Si2 Re1 66.3(7)
C47 Re1 Si2 N4 -74.4(3)
C46 Re1 Si2 N4 -168.4(3)
C48 Re1 Si2 N4 15.9(3)
Si1 Re1 Si2 N4 -83.7(4)
Si3 Re1 Si2 N4 104.8(2)
C47 Re1 Si2 N3 13.5(3)
C46 Re1 Si2 N3 -80.5(3)
C48 Re1 Si2 N3 103.8(3)
Si1 Re1 Si2 N3 4.2(4)
Si3 Re1 Si2 N3 -167.3(2)
C47 Re1 Si2 Cl2 143.3(2)
C46 Re1 Si2 Cl2 49.3(2)
C48 Re1 Si2 Cl2 -126.5(2)
Si1 Re1 Si2 Cl2 134.0(3)
Si3 Re1 Si2 Cl2 -37.55(11)
C37 N5 Si3 N6 1.2(4)
C38 N5 Si3 N6 -163.9(7)
C37 N5 Si3 Cl3 100.3(3)
C38 N5 Si3 Cl3 -64.8(6)
C37 N5 Si3 Re1 -121.1(3)
C38 N5 Si3 Re1 73.8(6)
C37 N6 Si3 N5 -1.1(4)
C42 N6 Si3 N5 -178.6(7)
C37 N6 Si3 Cl3 -97.1(3)
C42 N6 Si3 Cl3 85.4(7)
C37 N6 Si3 Re1 123.4(3)
C42 N6 Si3 Re1 -54.0(7)
C47 Re1 Si3 N5 18(4)
C46 Re1 Si3 N5 128.4(3)
C48 Re1 Si3 N5 -59.6(3)
Si2 Re1 Si3 N5 -147.1(2)
Si1 Re1 Si3 N5 34.8(2)
C47 Re1 Si3 N6 -76(4)
C46 Re1 Si3 N6 34.0(3)
C48 Re1 Si3 N6 -154.0(3)
Si2 Re1 Si3 N6 118.5(2)
Si1 Re1 Si3 N6 -59.6(2)
C47 Re1 Si3 Cl3 150(4)
C46 Re1 Si3 Cl3 -99.5(2)
C48 Re1 Si3 Cl3 72.47(19)
Si2 Re1 Si3 Cl3 -15.02(10)
Si1 Re1 Si3 Cl3 166.86(10)
C6S C1S C2S C3S 0(2)
C7S C1S C2S C3S 176.5(17)
C1S C2S C3S C4S -3.1(19)
C2S C3S C4S C5S 5(3)
C3S C4S C5S C6S -5(4)
C4S C5S C6S C1S 1(5)
C2S C1S C6S C5S 1(5)
C7S C1S C6S C5S -175(3)
C6T C1T C2T C3T 0(2)
C7T C1T C2T C3T -178.5(17)
C1T C2T C3T C4T 1.0(19)
C2T C3T C4T C5T -2(3)
C3T C4T C5T C6T 2(4)
C4T C5T C6T C1T -2(4)
C2T C1T C6T C5T 1(4)
C7T C1T C6T C5T 179(3)
